data_7040097
loop_
_publ_author_name
'Tom\'as-Mendivil, Eder'
'Francos, Javier'
'Gonz\'alez-Fern\'andez, Rebeca'
'Gonz\'alez-Liste, Pedro J'
'Borge, Javier'
'Cadierno, Victorio'

_publ_section_title
;
 Bis(allyl)-ruthenium(iv) complexes with phosphinous acid ligands as
 catalysts for nitrile hydration reactions.
;
_journal_issue 34
_journal_name_full 'Dalton transactions (Cambridge, England : 2003)'
_journal_page_first 13590
_journal_page_last 13603
_journal_paper_doi 10.1039/c6dt02375d
_journal_volume 45
_journal_year 2016
_chemical_formula_sum 'C24 H30.77 Cl2.23 O0.77 P Ru'
_chemical_formula_weight 542.67
_space_group_crystal_system triclinic
_space_group_IT_number 2
_space_group_name_Hall '-P 1'
_space_group_name_H-M_alt 'P -1'
_symmetry_space_group_name_Hall '-P 1'
_symmetry_space_group_name_H-M 'P -1'
_atom_sites_solution_hydrogens mixed
_audit_creation_method SHELXL-2014/7
_audit_update_record
;
2016-06-06 deposited with the CCDC.
2016-08-01 downloaded from the CCDC.
;
_cell_angle_alpha 90.845(2)
_cell_angle_beta 108.020(2)
_cell_angle_gamma 97.486(2)
_cell_formula_units_Z 2
_cell_length_a 9.7474(2)
_cell_length_b 10.6446(3)
_cell_length_c 12.2667(4)
_cell_measurement_reflns_used 10463
_cell_measurement_temperature 293(2)
_cell_measurement_theta_max 69.3730
_cell_measurement_theta_min 4.1850
_cell_volume 1197.96(6)
_computing_cell_refinement '<i>CrysAlis^Pro^</i> (Agilent Technologies, XRD Products, 2013)'
_computing_data_collection '<i>CrysAlis^Pro^</i> (Agilent Technologies, XRD Products, 2013)'
_computing_data_reduction '<i>CrysAlis^Pro^</i> (Agilent Technologies, XRD Products, 2013)'
_computing_molecular_graphics 'ORTEP3 (Farrugia, 2012)'
_computing_structure_refinement 'SHELXL2014 (Sheldrick, 2015)'
_computing_structure_solution 'DIRDIF2008 (Beurskens et al., 2008)'
_diffrn_ambient_temperature 293(2)
_diffrn_detector_area_resol_mean 8.2640
_diffrn_measured_fraction_theta_full 0.999
_diffrn_measured_fraction_theta_max 0.987
_diffrn_measurement_device_type 'Xcalibur, Onyx, Nova'
_diffrn_radiation_type CuK\a
_diffrn_radiation_wavelength 1.54184
_diffrn_reflns_av_R_equivalents 0.0356
_diffrn_reflns_av_unetI/netI 0.0232
_diffrn_reflns_Laue_measured_fraction_full 0.999
_diffrn_reflns_Laue_measured_fraction_max 0.987
_diffrn_reflns_limit_h_max 11
_diffrn_reflns_limit_h_min -11
_diffrn_reflns_limit_k_max 12
_diffrn_reflns_limit_k_min -12
_diffrn_reflns_limit_l_max 14
_diffrn_reflns_limit_l_min -14
_diffrn_reflns_number 23573
_diffrn_reflns_point_group_measured_fraction_full 0.999
_diffrn_reflns_point_group_measured_fraction_max 0.987
_diffrn_reflns_theta_full 67.684
_diffrn_reflns_theta_max 69.717
_diffrn_reflns_theta_min 3.796
_diffrn_source 'sealed X-ray tube'
_exptl_absorpt_coefficient_mu 8.299
_exptl_absorpt_correction_T_max 1.00000
_exptl_absorpt_correction_T_min 0.64025
_exptl_absorpt_correction_type multi-scan
_exptl_absorpt_process_details
;
<i>CrysAlis^Pro^</i>, Agilent Technologies,
Version 1.171.37.35 (release 13-08-2014 CrysAlis171 .NET)
(compiled Aug 13 2014,18:06:01).
Empirical absorption correction using spherical harmonics,
implemented in SCALE3 ABSPACK scaling algorithm.
;
_exptl_crystal_colour orange
_exptl_crystal_density_diffrn 1.504
_exptl_crystal_description prism
_exptl_crystal_F_000 556
_exptl_crystal_size_max 0.160
_exptl_crystal_size_mid 0.110
_exptl_crystal_size_min 0.060
_refine_diff_density_max 0.387
_refine_diff_density_min -0.660
_refine_diff_density_rms 0.064
_refine_ls_extinction_method none
_refine_ls_goodness_of_fit_ref 1.088
_refine_ls_hydrogen_treatment mixed
_refine_ls_matrix_type full
_refine_ls_number_parameters 280
_refine_ls_number_reflns 4463
_refine_ls_number_restraints 0
_refine_ls_restrained_S_all 1.088
_refine_ls_R_factor_all 0.0418
_refine_ls_R_factor_gt 0.0341
_refine_ls_shift/su_max 0.000
_refine_ls_shift/su_mean 0.000
_refine_ls_structure_factor_coef Fsqd
_refine_ls_weighting_details 'w=1/[\s^2^(Fo^2^)+(0.0526P)^2^+0.6359P] where P=(Fo^2^+2Fc^2^)/3'
_refine_ls_weighting_scheme calc
_refine_ls_wR_factor_gt 0.0940
_refine_ls_wR_factor_ref 0.1004
_reflns_Friedel_coverage 0.000
_reflns_number_gt 3854
_reflns_number_total 4463
_reflns_threshold_expression 'I > 2\s(I)'
_cod_data_source_file c6dt02375d2.cif
_cod_data_source_block 2d-3d
_cod_depositor_comments 'Adding full bibliography for 7040096--7040099.cif.'
_cod_original_cell_volume 1197.98(6)
_cod_database_code 7040097
_shelx_shelxl_version_number 2014/7
_shelx_space_group_comment
;
The symmetry employed for this shelxl refinement is uniquely defined
by the following loop, which should always be used as a source of
symmetry information in preference to the above space-group names.
They are only intended as comments.
;
_shelx_estimated_absorpt_t_min 0.350
_shelx_estimated_absorpt_t_max 0.636

loop_
_space_group_symop_operation_xyz
'x, y, z'
'-x, -y, -z'

loop_
_atom_site_label
_atom_site_type_symbol
_atom_site_fract_x
_atom_site_fract_y
_atom_site_fract_z
_atom_site_U_iso_or_equiv
_atom_site_adp_type
_atom_site_occupancy
_atom_site_site_symmetry_order
_atom_site_calc_flag
_atom_site_refinement_flags_posn
_atom_site_refinement_flags_adp
_atom_site_refinement_flags_occupancy
_atom_site_disorder_assembly
_atom_site_disorder_group
Ru1 Ru -0.01952(3) 0.21486(2) 0.26517(2) 0.05308(11) Uani 1 1 d . . . . .
Cl1 Cl -0.13932(10) 0.33810(9) 0.11003(8) 0.0647(2) Uani 1 1 d . . . . .
Cl2 Cl 0.13300(13) 0.10931(11) 0.42423(10) 0.0807(3) Uani 1 1 d . . . . .
C1 C 0.0068(5) 0.3911(4) 0.3723(4) 0.0701(10) Uani 1 1 d . . . . .
H1A H 0.1030 0.4175 0.4264 0.084 Uiso 1 1 calc R U . . .
H1B H -0.0374 0.4611 0.3327 0.084 Uiso 1 1 calc R U . . .
C2 C -0.0863(5) 0.3009(4) 0.4101(4) 0.0673(10) Uani 1 1 d . . . . .
C3 C -0.0414(6) 0.2635(5) 0.5330(4) 0.0869(13) Uani 1 1 d . . . . .
H3A H -0.0926 0.3055 0.5749 0.130 Uiso 1 1 calc R U . . .
H3B H 0.0616 0.2879 0.5676 0.130 Uiso 1 1 calc R U . . .
H3C H -0.0648 0.1732 0.5348 0.130 Uiso 1 1 calc R U . . .
C4 C -0.2121(5) 0.2430(4) 0.3271(4) 0.0687(10) Uani 1 1 d . . . . .
H4 H -0.2691 0.3055 0.2833 0.082 Uiso 1 1 calc R U . . .
C5 C -0.3089(5) 0.1266(4) 0.3436(4) 0.0814(13) Uani 1 1 d . . . . .
H5A H -0.2633 0.0892 0.4151 0.098 Uiso 1 1 calc R U . . .
H5B H -0.4023 0.1479 0.3444 0.098 Uiso 1 1 calc R U . . .
C6 C -0.3278(5) 0.0362(5) 0.2422(5) 0.0915(15) Uani 1 1 d . . . . .
H6A H -0.3858 0.0680 0.1715 0.110 Uiso 1 1 calc R U . . .
H6B H -0.3749 -0.0469 0.2522 0.110 Uiso 1 1 calc R U . . .
C7 C -0.1742(5) 0.0297(4) 0.2401(4) 0.0732(11) Uani 1 1 d . . . . .
H7 H -0.1293 -0.0365 0.2873 0.088 Uiso 1 1 calc R U . . .
C8 C -0.1311(4) 0.0444(4) 0.1414(4) 0.0659(10) Uani 1 1 d . . . . .
C9 C 0.0199(4) 0.0607(4) 0.1584(4) 0.0656(10) Uani 1 1 d . . . . .
H9A H 0.0502 0.0870 0.0931 0.079 Uiso 1 1 calc R U . . .
H9B H 0.0728 -0.0041 0.2000 0.079 Uiso 1 1 calc R U . . .
C10 C -0.2388(5) 0.0510(5) 0.0242(4) 0.0845(13) Uani 1 1 d . . . . .
H10A H -0.2913 -0.0321 -0.0027 0.127 Uiso 1 1 calc R U . . .
H10B H -0.1878 0.0813 -0.0280 0.127 Uiso 1 1 calc R U . . .
H10C H -0.3060 0.1078 0.0285 0.127 Uiso 1 1 calc R U . . .
P1 P 0.20040(10) 0.31230(9) 0.23701(9) 0.0562(2) Uani 1 1 d . . . . .
C11 C 0.2534(4) 0.4821(3) 0.2723(3) 0.0557(8) Uani 1 1 d . . . . .
C12 C 0.3437(5) 0.5265(4) 0.3792(4) 0.0812(13) Uani 1 1 d . . . . .
H12 H 0.3771 0.4696 0.4348 0.097 Uiso 1 1 calc R U . . .
C13 C 0.3855(5) 0.6557(4) 0.4049(4) 0.0857(14) Uani 1 1 d . . . . .
H13 H 0.4486 0.6836 0.4775 0.103 Uiso 1 1 calc R U . . .
C14 C 0.3374(4) 0.7433(4) 0.3278(3) 0.0609(9) Uani 1 1 d . . . . .
C15 C 0.2426(5) 0.6968(4) 0.2221(4) 0.0702(10) Uani 1 1 d . . . . .
H15 H 0.2056 0.7539 0.1677 0.084 Uiso 1 1 calc R U . . .
C16 C 0.2010(4) 0.5694(4) 0.1946(3) 0.0658(10) Uani 1 1 d . . . . .
H16 H 0.1365 0.5418 0.1224 0.079 Uiso 1 1 calc R U . . .
C17 C 0.3844(5) 0.8831(4) 0.3576(4) 0.0813(13) Uani 1 1 d . . . . .
H17A H 0.3144 0.9171 0.3858 0.122 Uiso 1 1 calc R U . . .
H17B H 0.3908 0.9252 0.2904 0.122 Uiso 1 1 calc R U . . .
H17C H 0.4779 0.8962 0.4158 0.122 Uiso 1 1 calc R U . . .
C18 C 0.2398(4) 0.3029(3) 0.1012(4) 0.0617(9) Uani 1 1 d . . . . .
C19 C 0.3848(5) 0.3163(5) 0.1059(4) 0.0836(13) Uani 1 1 d . . . . .
H19 H 0.4571 0.3189 0.1765 0.100 Uiso 1 1 calc R U . . .
C20 C 0.4227(5) 0.3259(5) 0.0067(5) 0.0967(16) Uani 1 1 d . . . . .
H20 H 0.5206 0.3343 0.0116 0.116 Uiso 1 1 calc R U . . .
C21 C 0.3189(5) 0.3233(5) -0.0997(5) 0.0823(13) Uani 1 1 d . . . . .
C22 C 0.1747(5) 0.3066(5) -0.1044(4) 0.0785(12) Uani 1 1 d . . . . .
H22 H 0.1024 0.3011 -0.1753 0.094 Uiso 1 1 calc R U . . .
C23 C 0.1355(4) 0.2977(4) -0.0048(4) 0.0686(10) Uani 1 1 d . . . . .
H23 H 0.0375 0.2881 -0.0098 0.082 Uiso 1 1 calc R U . . .
C24 C 0.3616(7) 0.3415(7) -0.2083(6) 0.119(2) Uani 1 1 d . . . . .
H24A H 0.4656 0.3483 -0.1894 0.179 Uiso 1 1 calc R U . . .
H24B H 0.3296 0.4176 -0.2422 0.179 Uiso 1 1 calc R U . . .
H24C H 0.3165 0.2700 -0.2618 0.179 Uiso 1 1 calc R U . . .
O1 O 0.3362(9) 0.2577(9) 0.3263(9) 0.0703(17) Uani 0.772(12) 1 d . . P A 1
H1O H 0.297(8) 0.199(7) 0.391(6) 0.11(2) Uiso 0.772(12) 1 d . . P A 1
Cl3 Cl 0.3731(16) 0.2298(13) 0.3191(16) 0.095(4) Uani 0.228(12) 1 d . . P A 2

loop_
_atom_site_aniso_label
_atom_site_aniso_U_11
_atom_site_aniso_U_22
_atom_site_aniso_U_33
_atom_site_aniso_U_23
_atom_site_aniso_U_13
_atom_site_aniso_U_12
Ru1 0.05619(17) 0.04352(16) 0.06219(18) 0.00269(11) 0.02153(13) 0.00930(11)
Cl1 0.0595(5) 0.0636(5) 0.0718(6) 0.0143(4) 0.0190(4) 0.0148(4)
Cl2 0.0966(8) 0.0733(6) 0.0793(7) 0.0246(5) 0.0290(6) 0.0318(6)
C1 0.079(3) 0.053(2) 0.084(3) -0.0146(19) 0.037(2) 0.0052(19)
C2 0.081(3) 0.056(2) 0.076(3) -0.0055(19) 0.039(2) 0.0156(19)
C3 0.105(4) 0.089(3) 0.076(3) 0.002(2) 0.043(3) 0.011(3)
C4 0.070(2) 0.060(2) 0.091(3) 0.004(2) 0.043(2) 0.0173(19)
C5 0.084(3) 0.074(3) 0.101(3) 0.002(2) 0.054(3) 0.002(2)
C6 0.080(3) 0.079(3) 0.127(4) -0.011(3) 0.060(3) -0.014(2)
C7 0.081(3) 0.045(2) 0.101(3) -0.002(2) 0.045(2) -0.0050(18)
C8 0.070(2) 0.0453(19) 0.085(3) -0.0114(18) 0.033(2) -0.0015(17)
C9 0.074(2) 0.0455(19) 0.082(3) -0.0117(18) 0.033(2) 0.0054(17)
C10 0.077(3) 0.079(3) 0.091(3) -0.021(2) 0.027(2) -0.009(2)
P1 0.0475(4) 0.0493(5) 0.0671(5) 0.0010(4) 0.0108(4) 0.0075(4)
C11 0.0513(18) 0.0514(19) 0.058(2) -0.0006(16) 0.0101(15) 0.0035(15)
C12 0.085(3) 0.064(3) 0.073(3) -0.001(2) -0.006(2) 0.012(2)
C13 0.088(3) 0.066(3) 0.076(3) -0.015(2) -0.008(2) 0.003(2)
C14 0.057(2) 0.056(2) 0.073(2) -0.0068(18) 0.0299(18) -0.0017(16)
C15 0.076(3) 0.058(2) 0.071(2) 0.0099(19) 0.017(2) 0.0047(19)
C16 0.068(2) 0.057(2) 0.059(2) 0.0021(17) 0.0033(18) 0.0018(18)
C17 0.088(3) 0.058(2) 0.104(3) -0.013(2) 0.047(3) -0.006(2)
C18 0.0507(19) 0.050(2) 0.083(3) -0.0101(18) 0.0221(18) 0.0012(15)
C19 0.050(2) 0.098(3) 0.097(3) -0.019(3) 0.022(2) -0.002(2)
C20 0.061(3) 0.104(4) 0.129(5) -0.022(3) 0.044(3) -0.007(2)
C21 0.084(3) 0.072(3) 0.107(4) -0.007(2) 0.058(3) 0.000(2)
C22 0.075(3) 0.086(3) 0.078(3) 0.003(2) 0.030(2) 0.009(2)
C23 0.055(2) 0.080(3) 0.075(3) 0.002(2) 0.0255(19) 0.0104(19)
C24 0.128(5) 0.124(5) 0.129(5) -0.008(4) 0.086(4) -0.006(4)
O1 0.056(4) 0.067(5) 0.081(3) 0.016(3) 0.007(3) 0.017(3)
Cl3 0.075(7) 0.069(5) 0.116(6) 0.003(4) -0.011(5) 0.027(4)

loop_
_atom_type_symbol
_atom_type_description
_atom_type_scat_dispersion_real
_atom_type_scat_dispersion_imag
_atom_type_scat_source
C C 0.0181 0.0091 'International Tables Vol C Tables 4.2.6.8 and 6.1.1.4'
H H 0.0000 0.0000 'International Tables Vol C Tables 4.2.6.8 and 6.1.1.4'
Cl Cl 0.3639 0.7018 'International Tables Vol C Tables 4.2.6.8 and 6.1.1.4'
O O 0.0492 0.0322 'International Tables Vol C Tables 4.2.6.8 and 6.1.1.4'
P P 0.2955 0.4335 'International Tables Vol C Tables 4.2.6.8 and 6.1.1.4'
Ru Ru 0.0552 3.2960 'International Tables Vol C Tables 4.2.6.8 and 6.1.1.4'

loop_
_geom_angle_atom_site_label_1
_geom_angle_atom_site_label_2
_geom_angle_atom_site_label_3
_geom_angle
C1 Ru1 C9 163.15(15)
C1 Ru1 C8 159.41(16)
C9 Ru1 C8 36.45(14)
C1 Ru1 C7 131.99(15)
C9 Ru1 C7 64.09(15)
C8 Ru1 C7 35.95(15)
C1 Ru1 C4 64.15(15)
C9 Ru1 C4 132.69(15)
C8 Ru1 C4 97.25(15)
C7 Ru1 C4 69.94(15)
C1 Ru1 C2 36.59(15)
C9 Ru1 C2 156.46(15)
C8 Ru1 C2 129.59(15)
C7 Ru1 C2 95.91(15)
C4 Ru1 C2 35.40(15)
C1 Ru1 P1 83.17(11)
C9 Ru1 P1 80.24(10)
C8 Ru1 P1 113.18(10)
C7 Ru1 P1 143.87(11)
C4 Ru1 P1 146.16(11)
C2 Ru1 P1 117.23(11)
C1 Ru1 Cl1 84.02(13)
C9 Ru1 Cl1 97.42(12)
C8 Ru1 Cl1 84.97(12)
C7 Ru1 Cl1 104.03(13)
C4 Ru1 Cl1 83.00(12)
C2 Ru1 Cl1 99.61(11)
P1 Ru1 Cl1 85.21(3)
C1 Ru1 Cl2 92.97(13)
C9 Ru1 Cl2 83.36(12)
C8 Ru1 Cl2 100.03(12)
C7 Ru1 Cl2 83.44(13)
C4 Ru1 Cl2 102.32(12)
C2 Ru1 Cl2 82.01(11)
P1 Ru1 Cl2 87.15(4)
Cl1 Ru1 Cl2 172.07(4)
C2 C1 Ru1 74.6(2)
C2 C1 H1A 116.0
Ru1 C1 H1A 116.0
C2 C1 H1B 116.0
Ru1 C1 H1B 116.0
H1A C1 H1B 113.0
C4 C2 C1 116.7(4)
C4 C2 C3 122.8(4)
C1 C2 C3 120.3(4)
C4 C2 Ru1 72.0(2)
C1 C2 Ru1 68.8(2)
C3 C2 Ru1 125.3(3)
C2 C3 H3A 109.5
C2 C3 H3B 109.5
H3A C3 H3B 109.5
C2 C3 H3C 109.5
H3A C3 H3C 109.5
H3B C3 H3C 109.5
C2 C4 C5 124.9(4)
C2 C4 Ru1 72.6(2)
C5 C4 Ru1 118.3(3)
C2 C4 H4 111.8
C5 C4 H4 111.8
Ru1 C4 H4 111.8
C6 C5 C4 105.1(3)
C6 C5 H5A 110.7
C4 C5 H5A 110.7
C6 C5 H5B 110.7
C4 C5 H5B 110.7
H5A C5 H5B 108.8
C5 C6 C7 104.7(4)
C5 C6 H6A 110.8
C7 C6 H6A 110.8
C5 C6 H6B 110.8
C7 C6 H6B 110.8
H6A C6 H6B 108.9
C8 C7 C6 123.9(5)
C8 C7 Ru1 71.9(2)
C6 C7 Ru1 117.9(3)
C8 C7 H7 112.4
C6 C7 H7 112.4
Ru1 C7 H7 112.4
C7 C8 C9 116.4(4)
C7 C8 C10 122.3(4)
C9 C8 C10 121.2(4)
C7 C8 Ru1 72.1(2)
C9 C8 Ru1 70.1(2)
C10 C8 Ru1 124.7(3)
C8 C9 Ru1 73.5(2)
C8 C9 H9A 116.2
Ru1 C9 H9A 116.2
C8 C9 H9B 116.2
Ru1 C9 H9B 116.2
H9A C9 H9B 113.2
C8 C10 H10A 109.5
C8 C10 H10B 109.5
H10A C10 H10B 109.5
C8 C10 H10C 109.5
H10A C10 H10C 109.5
H10B C10 H10C 109.5
O1 P1 C11 100.6(4)
O1 P1 C18 103.2(4)
C11 P1 C18 99.12(17)
C11 P1 Cl3 106.4(5)
C18 P1 Cl3 92.3(6)
O1 P1 Ru1 108.7(3)
C11 P1 Ru1 117.87(13)
C18 P1 Ru1 124.13(12)
Cl3 P1 Ru1 113.0(5)
C12 C11 C16 117.9(4)
C12 C11 P1 120.7(3)
C16 C11 P1 121.4(3)
C11 C12 C13 120.4(4)
C11 C12 H12 119.8
C13 C12 H12 119.8
C14 C13 C12 122.3(4)
C14 C13 H13 118.8
C12 C13 H13 118.8
C13 C14 C15 116.4(4)
C13 C14 C17 121.4(4)
C15 C14 C17 122.3(4)
C16 C15 C14 122.2(4)
C16 C15 H15 118.9
C14 C15 H15 118.9
C15 C16 C11 120.7(4)
C15 C16 H16 119.6
C11 C16 H16 119.6
C14 C17 H17A 109.5
C14 C17 H17B 109.5
H17A C17 H17B 109.5
C14 C17 H17C 109.5
H17A C17 H17C 109.5
H17B C17 H17C 109.5
C23 C18 C19 118.3(4)
C23 C18 P1 123.8(3)
C19 C18 P1 117.5(3)
C20 C19 C18 120.5(5)
C20 C19 H19 119.8
C18 C19 H19 119.8
C19 C20 C21 121.6(4)
C19 C20 H20 119.2
C21 C20 H20 119.2
C22 C21 C20 117.8(4)
C22 C21 C24 120.8(5)
C20 C21 C24 121.4(5)
C21 C22 C23 121.0(5)
C21 C22 H22 119.5
C23 C22 H22 119.5
C18 C23 C22 120.9(4)
C18 C23 H23 119.6
C22 C23 H23 119.6
C21 C24 H24A 109.5
C21 C24 H24B 109.5
H24A C24 H24B 109.5
C21 C24 H24C 109.5
H24A C24 H24C 109.5
H24B C24 H24C 109.5
P1 O1 H1O 110(4)

loop_
_geom_bond_atom_site_label_1
_geom_bond_atom_site_label_2
_geom_bond_distance
Ru1 C1 2.215(4)
Ru1 C9 2.229(4)
Ru1 C8 2.272(4)
Ru1 C7 2.275(4)
Ru1 C4 2.283(4)
Ru1 C2 2.291(4)
Ru1 P1 2.3832(10)
Ru1 Cl1 2.4091(9)
Ru1 Cl2 2.4464(10)
C1 C2 1.416(6)
C1 H1A 0.9700
C1 H1B 0.9700
C2 C4 1.391(6)
C2 C3 1.509(6)
C3 H3A 0.9600
C3 H3B 0.9600
C3 H3C 0.9600
C4 C5 1.513(6)
C4 H4 0.9800
C5 C6 1.511(7)
C5 H5A 0.9700
C5 H5B 0.9700
C6 C7 1.516(6)
C6 H6A 0.9700
C6 H6B 0.9700
C7 C8 1.403(6)
C7 H7 0.9800
C8 C9 1.408(6)
C8 C10 1.503(6)
C9 H9A 0.9700
C9 H9B 0.9700
C10 H10A 0.9600
C10 H10B 0.9600
C10 H10C 0.9600
P1 O1 1.616(9)
P1 C11 1.821(4)
P1 C18 1.826(4)
P1 Cl3 1.995(12)
C11 C12 1.370(5)
C11 C16 1.372(5)
C12 C13 1.385(6)
C12 H12 0.9300
C13 C14 1.360(6)
C13 H13 0.9300
C14 C15 1.378(6)
C14 C17 1.503(5)
C15 C16 1.370(6)
C15 H15 0.9300
C16 H16 0.9300
C17 H17A 0.9600
C17 H17B 0.9600
C17 H17C 0.9600
C18 C23 1.375(6)
C18 C19 1.384(5)
C19 C20 1.379(7)
C19 H19 0.9300
C20 C21 1.379(8)
C20 H20 0.9300
C21 C22 1.376(6)
C21 C24 1.521(7)
C22 C23 1.389(6)
C22 H22 0.9300
C23 H23 0.9300
C24 H24A 0.9600
C24 H24B 0.9600
C24 H24C 0.9600
O1 H1O 1.14(8)
